data_7720669
loop_
_publ_author_name
'Herniman, Julie M.'
'P Keeling, George'
'King, Rhys P.'
'Light, Mark E.'
'Kandathil Sintho, Navya'
'Snowsill, Kate'
'Reid, Gillian'

_publ_section_title
;
 Transition metal complexes with phosphine oxide appended aza-macrocycles
 - effects of ring size and denticity.
;
_journal_issue 13
_journal_name_full 'Dalton transactions (Cambridge, England : 2003)'
_journal_page_first 5266
_journal_page_last 5275
_journal_paper_doi 10.1039/d6dt00255b
_journal_volume 55
_journal_year 2026
_chemical_formula_moiety 'C54 H59 Co N4 O3 P3, 2(N O3), 2[C4H10O]'
_chemical_formula_sum 'C62 H79 Co N6 O11 P3'
_chemical_formula_weight 1236.207
_space_group_crystal_system monoclinic
_space_group_IT_number 14
_space_group_name_Hall '-P 2ybc'
_space_group_name_H-M_alt 'P 1 21/c 1'
_symmetry_Int_Tables_number 14
_atom_sites_solution_primary iterative
_audit_creation_date 2025-11-23
_audit_creation_method
;
Olex2 1.5
(compiled 2025.07.13 svn.rb7424aed for OlexSys, GUI svn.r7314)
;
_audit_update_record
;
2025-12-15 deposited with the CCDC.	2026-03-02 downloaded from the CCDC.
;
_cell_angle_alpha 90
_cell_angle_beta 90.483(2)
_cell_angle_gamma 90
_cell_formula_units_Z 4
_cell_length_a 12.9014(3)
_cell_length_b 19.0597(3)
_cell_length_c 24.0169(5)
_cell_measurement_reflns_used 22144
_cell_measurement_temperature 100(2)
_cell_measurement_theta_max 30.8600
_cell_measurement_theta_min 2.2910
_cell_volume 5905.5(2)
_computing_cell_refinement 'CrysAlisPro 1.171.44.118a (Rigaku OD, 2025)'
_computing_data_collection 'CrysAlisPro system (CCD 44.94a 64-bit (release 17-02-2025))'
_computing_data_reduction 'CrysAlisPro 1.171.44.118a (Rigaku OD, 2025)'
_computing_molecular_graphics 'Olex2 1.5 (Dolomanov et al., 2009)'
_computing_publication_material 'Olex2 1.5 (Dolomanov et al., 2009)'
_computing_structure_refinement 'olex2.refine 1.5 (Bourhis et al., 2015)'
_computing_structure_solution 'olex2.solve 1.5 (Bourhis et al., 2015)'
_diffrn_ambient_temperature 100(2)
_diffrn_detector_area_resol_mean 10.0000
_diffrn_detector_type HyPix
_diffrn_measured_fraction_theta_full 0.9991
_diffrn_measured_fraction_theta_max 0.9874
_diffrn_measurement_details
;
List of Runs (angles in degrees, time in seconds):

  # Type    Start    End  Width  t~exp~   \w     \q     \k     \f   Frames
#--------------------------------------------------------------------------
  1  \w    -14.00  66.00   0.50   60.00    --  -12.47  33.00 -93.00  160
  2  \w    -91.00   2.00   0.50   60.00    --  -12.47 -33.00 108.00  186
  3  \w     -6.00  44.00   0.50   60.00    --   11.06 -99.00  30.00  100
  4  \w     -6.00  44.00   0.50   60.00    --   11.06 -99.00 -60.00  100
  5  \w     -6.00  44.00   0.50   60.00    --   11.06 -99.00  90.00  100
  6  \w    -70.00 -22.00   0.50   60.00    --   11.06 -19.00  30.00   96
  7  \w    -35.00  18.00   0.50   60.00    --  -12.47  77.00 -60.00  106
  8  \w     16.00  41.00   0.50   60.00    --   11.06  19.00  30.00   50
;
_diffrn_measurement_device 'four-circle diffractometer'
_diffrn_measurement_device_type 'ROD, SynergyCustom system, HyPix'
_diffrn_measurement_method '\w scans'
_diffrn_radiation_type 'Mo K\a'
_diffrn_radiation_wavelength 0.71073
_diffrn_reflns_av_R_equivalents 0.0660
_diffrn_reflns_av_unetI/netI 0.0721
_diffrn_reflns_Laue_measured_fraction_full 0.9991
_diffrn_reflns_Laue_measured_fraction_max 0.9874
_diffrn_reflns_limit_h_max 17
_diffrn_reflns_limit_h_min -14
_diffrn_reflns_limit_k_max 27
_diffrn_reflns_limit_k_min -22
_diffrn_reflns_limit_l_max 33
_diffrn_reflns_limit_l_min -34
_diffrn_reflns_number 75995
_diffrn_reflns_point_group_measured_fraction_full 0.9991
_diffrn_reflns_point_group_measured_fraction_max 0.9874
_diffrn_reflns_theta_full 25.2417
_diffrn_reflns_theta_max 28.50
_diffrn_reflns_theta_min 2.00
_exptl_absorpt_coefficient_mu 0.439
_exptl_absorpt_correction_T_max 1.00000
_exptl_absorpt_correction_T_min 0.57634
_exptl_absorpt_correction_type multi-scan
_exptl_absorpt_process_details
;
CrysAlisPro 1.171.44.118a (Rigaku Oxford Diffraction, 2025)
Empirical absorption correction using spherical harmonics,
implemented in SCALE3 ABSPACK scaling algorithm.
;
_exptl_crystal_colour 'clear colourless'
_exptl_crystal_colour_lustre clear
_exptl_crystal_colour_primary colourless
_exptl_crystal_density_diffrn 1.390
_exptl_crystal_description needle
_exptl_crystal_F_000 2616.268
_exptl_crystal_recrystallization_method
'The material was recrystallised from a mixture of MeCN and methanol  by slow evaporation'
_exptl_crystal_size_max 0.3
_exptl_crystal_size_mid 0.01
_exptl_crystal_size_min 0.01
_refine_diff_density_max 1.8624
_refine_diff_density_min -0.8761
_refine_diff_density_rms 0.1612
_refine_ls_d_res_high 0.7448
_refine_ls_d_res_low 10.1598
_refine_ls_goodness_of_fit_ref 1.0468
_refine_ls_hydrogen_treatment constr
_refine_ls_matrix_type full
_refine_ls_number_constraints 121
_refine_ls_number_parameters 665
_refine_ls_number_reflns 14779
_refine_ls_number_restraints 773
_refine_ls_restrained_S_all 1.0193
_refine_ls_R_factor_all 0.1203
_refine_ls_R_factor_gt 0.0939
_refine_ls_shift/su_max -0.0009
_refine_ls_shift/su_mean 0.0002
_refine_ls_structure_factor_coef Fsqd
_refine_ls_weighting_details 'w=1/[\s^2^(Fo^2^)+(0.1094P)^2^+25.0956P] where P=(Fo^2^+2Fc^2^)/3'
_refine_ls_weighting_scheme calc
_refine_ls_wR_factor_gt 0.2385
_refine_ls_wR_factor_ref 0.2546
_reflns_Friedel_coverage 0.0
_reflns_limit_h_max 16
_reflns_limit_h_min -16
_reflns_limit_k_max 25
_reflns_limit_k_min 0
_reflns_limit_l_max 32
_reflns_limit_l_min 0
_reflns_number_gt 10890
_reflns_number_total 14779
_reflns_threshold_expression I>=2u(I)
_cod_data_source_file d6dt00255b2.cif
_cod_data_source_block 2025rk_Cobndotpphno3_autored
_cod_depositor_comments 'Adding full bibliography for 7720665--7720675.cif.'
_cod_original_formula_sum 'C62 H79 Co1 N6 O11 P3'
_cod_database_code 7720669
_chemical_oxdiff_formula 'Co N P O C H'
_chemical_oxdiff_usercomment 'CSD: NOLQEK'
_cell_oxdiff_angle_alpha 90.058(2)
_cell_oxdiff_angle_beta 90.453(2)
_cell_oxdiff_angle_gamma 89.9940(17)
_cell_oxdiff_length_a 12.9015(3)
_cell_oxdiff_length_b 19.0626(4)
_cell_oxdiff_length_c 24.0129(7)
_cell_oxdiff_measurement_reflns_used 22144
_cell_oxdiff_volume 5905.5(2)
_diffrn_oxdiff_measurement_exp_name 2025rk_Cobndotpphno3.par
_olex2_refinement_description
;
1. Fixed Uiso
 At 1.2 times of:
  All C(H) groups, All C(H,H) groups
2. Restrained distances
 P3-C29A \\sim P3-C29B
 with sigma of 0.02
3. Uiso/Uaniso restraints and constraints
C30A \\sim C30B: within 2A with sigma of 0.01 and sigma for terminal atoms of
0.02 within 2A
Uanis(C43) \\sim Ueq, Uanis(C48) \\sim Ueq, Uanis(C47) \\sim Ueq, Uanis(C46)
\\sim Ueq, Uanis(C45) \\sim Ueq, Uanis(C44) \\sim Ueq: with sigma of 0.01 and
sigma for terminal atoms of 0.02
Uanis(O8) \\sim Ueq, Uanis(N6) \\sim Ueq, Uanis(O9) \\sim Ueq, Uanis(O7) \\sim
Ueq: with sigma of 0.01 and sigma for terminal atoms of 0.02
4. Rigid body (RIGU) restrains
 All non-hydrogen atoms
 with sigma for 1-2 distances of 0.004 and sigma for 1-3 distances of 0.004
5. Others
 Sof(C29B)=Sof(C34B)=Sof(H34B)=Sof(C33B)=Sof(H33B)=Sof(C32B)=Sof(H32B)=
 Sof(C31B)=Sof(H31B)=Sof(C30B)=Sof(H30B)=1-FVAR(1)
 Sof(C29A)=Sof(C34A)=Sof(H34A)=Sof(C33A)=Sof(H33A)=Sof(C32A)=Sof(H32A)=
 Sof(C31A)=Sof(H31A)=Sof(C30A)=Sof(H30A)=FVAR(1)
6.a Secondary CH2 refined with riding coordinates:
 C1(H1a,H1b), C2(H2a,H2b), C3(H3a,H3b), C4(H4a,H4b), C5(H5a,H5b), C6(H6a,H6b),
 C7(H7a,H7b), C8(H8a,H8b), C9(H9a,H9b), C22(H22a,H22b), C35(H35a,H35b),
 C42(H42a,H42b)
6.b Aromatic/amide H refined with riding coordinates:
 C11(H11), C12(H12), C13(H13), C14(H14), C15(H15), C17(H17), C18(H18),
 C19(H19), C20(H20), C21(H21), C24(H24), C25(H25), C26(H26), C27(H27), C28(H28),
  C37(H37), C38(H38), C39(H39), C40(H40), C41(H41), C44(H44), C45(H45),
 C46(H46), C47(H47), C48(H48), C54(H54), C53(H53), C52(H52), C51(H51), C50(H50),
  C34A(H34A), C33A(H33A), C32A(H32A), C31A(H31A), C30A(H30A), C34B(H34B),
 C33B(H33B), C32B(H32B), C31B(H31B), C30B(H30B)
6.c Fitted hexagon refined as free rotating group:
 C43(C44,C45,C46,C47,C48), C49(C54,C53,C52,C51,C50), C29A(C34A,C33A,C32A,C31A,
 C30A), C29B(C34B,C33B,C32B,C31B,C30B)
;
_smtbx_masks_void_probe_radius 1.2
_smtbx_masks_void_truncation_radius 1.2
_olex2_diffrn_ambient_temperature_device 'Oxford Cryosystems'
_olex2_submission_special_instructions 'No special instructions were received'
_oxdiff_exptl_absorpt_empirical_details
;
Empirical correction (ABSPACK) includes:
- Absorption correction using spherical harmonics
- Frame scaling
;
_oxdiff_exptl_absorpt_empirical_full_max 1.698
_oxdiff_exptl_absorpt_empirical_full_min 0.660

loop_
_space_group_symop_id
_space_group_symop_operation_xyz
1 x,y,z
2 -x,y+1/2,-z+1/2
3 -x,-y,-z
4 x,-y-1/2,z-1/2

loop_
_atom_site_label
_atom_site_type_symbol
_atom_site_fract_x
_atom_site_fract_y
_atom_site_fract_z
_atom_site_U_iso_or_equiv
_atom_site_adp_type
_atom_site_occupancy
_atom_site_refinement_flags_posn
_atom_site_refinement_flags_adp
_atom_site_refinement_flags_occupancy
_atom_site_disorder_group
Co1 Co 0.34798(4) 0.68991(3) 0.77613(2) 0.02052(14) Uani 1.000000 . U . .
P1 P 0.55548(8) 0.85534(5) 0.67782(5) 0.0231(2) Uani 1.000000 . U . .
P3 P 0.37872(10) 0.57701(6) 0.68330(5) 0.0301(3) Uani 1.000000 D U . .
P2 P 0.15225(10) 0.78613(6) 0.77392(6) 0.0340(3) Uani 1.000000 . U . .
O1 O 0.5795(3) 0.91293(15) 0.71800(13) 0.0310(7) Uani 1.000000 . U . .
O3 O 0.2992(3) 0.61739(17) 0.71633(14) 0.0359(7) Uani 1.000000 . U . .
O2 O 0.2269(3) 0.74434(19) 0.74151(16) 0.0456(9) Uani 1.000000 . U . .
N1 N 0.4664(3) 0.77095(17) 0.76378(14) 0.0226(7) Uani 1.000000 . U . .
N4 N 0.4976(3) 0.62227(17) 0.76841(14) 0.0225(7) Uani 1.000000 . U . .
N3 N 0.3302(3) 0.62294(17) 0.84809(14) 0.0225(7) Uani 1.000000 . U . .
N2 N 0.3070(3) 0.77311(17) 0.84738(15) 0.0242(7) Uani 1.000000 . U . .
C1 C 0.5695(3) 0.7405(2) 0.77888(19) 0.0265(8) Uani 1.000000 . U . .
H1a H 0.6251(3) 0.7724(2) 0.76627(19) 0.0318(10) Uiso 1.000000 R . . .
H1b H 0.5751(3) 0.7361(2) 0.81987(19) 0.0318(10) Uiso 1.000000 R . . .
C2 C 0.5840(3) 0.6692(2) 0.75252(19) 0.0263(8) Uani 1.000000 . U . .
H2a H 0.6508(3) 0.6488(2) 0.76509(19) 0.0316(10) Uiso 1.000000 R . . .
H2b H 0.5859(3) 0.6741(2) 0.71150(19) 0.0316(10) Uiso 1.000000 R . . .
C3 C 0.5133(3) 0.5947(2) 0.82587(17) 0.0242(8) Uani 1.000000 . U . .
H3a H 0.5657(3) 0.5568(2) 0.82557(17) 0.0290(10) Uiso 1.000000 R . . .
H3b H 0.5391(3) 0.6327(2) 0.85050(17) 0.0290(10) Uiso 1.000000 R . . .
C4 C 0.4114(3) 0.5666(2) 0.84772(18) 0.0249(8) Uani 1.000000 . U . .
H4a H 0.4218(3) 0.5485(2) 0.88600(18) 0.0299(10) Uiso 1.000000 R . . .
H4b H 0.3876(3) 0.5273(2) 0.82396(18) 0.0299(10) Uiso 1.000000 R . . .
C5 C 0.3427(3) 0.6650(2) 0.89995(17) 0.0234(8) Uani 1.000000 . U . .
H5a H 0.4168(3) 0.6770(2) 0.90536(17) 0.0281(9) Uiso 1.000000 R . . .
H5b H 0.3205(3) 0.6366(2) 0.93226(17) 0.0281(9) Uiso 1.000000 R . . .
C6 C 0.2794(3) 0.7317(2) 0.89732(18) 0.0259(8) Uani 1.000000 . U . .
H6a H 0.2047(3) 0.7199(2) 0.89595(18) 0.0311(10) Uiso 1.000000 R . . .
H6b H 0.2925(3) 0.7601(2) 0.93121(18) 0.0311(10) Uiso 1.000000 R . . .
C7 C 0.4047(3) 0.8122(2) 0.85525(18) 0.0265(8) Uani 1.000000 . U . .
H7a H 0.4557(3) 0.7824(2) 0.87517(18) 0.0318(10) Uiso 1.000000 R . . .
H7b H 0.3919(3) 0.8545(2) 0.87817(18) 0.0318(10) Uiso 1.000000 R . . .
C8 C 0.4475(4) 0.8336(2) 0.79989(17) 0.0259(8) Uani 1.000000 . U . .
H8a H 0.3980(4) 0.8655(2) 0.78099(17) 0.0311(10) Uiso 1.000000 R . . .
H8b H 0.5134(4) 0.8593(2) 0.80566(17) 0.0311(10) Uiso 1.000000 R . . .
C9 C 0.4604(3) 0.7909(2) 0.70432(17) 0.0227(8) Uani 1.000000 . U . .
H9a H 0.3902(3) 0.8099(2) 0.69702(17) 0.0273(9) Uiso 1.000000 R . . .
H9b H 0.4673(3) 0.7476(2) 0.68196(17) 0.0273(9) Uiso 1.000000 R . . .
C10 C 0.4906(3) 0.8856(2) 0.61591(18) 0.0252(8) Uani 1.000000 . U . .
C11 C 0.4005(3) 0.9240(2) 0.62335(19) 0.0281(9) Uani 1.000000 . U . .
H11 H 0.3727(3) 0.9291(2) 0.65961(19) 0.0337(10) Uiso 1.000000 R . . .
C12 C 0.3502(4) 0.9551(2) 0.57776(19) 0.0301(9) Uani 1.000000 . U . .
H12 H 0.2883(4) 0.9812(2) 0.58307(19) 0.0362(11) Uiso 1.000000 R . . .
C13 C 0.3906(4) 0.9479(2) 0.52536(19) 0.0308(9) Uani 1.000000 . U . .
H13 H 0.3573(4) 0.9699(2) 0.49457(19) 0.0370(11) Uiso 1.000000 R . . .
C14 C 0.4812(3) 0.9081(2) 0.51692(19) 0.0299(9) Uani 1.000000 . U . .
H14 H 0.5074(3) 0.9018(2) 0.48042(19) 0.0358(11) Uiso 1.000000 R . . .
C15 C 0.5317(3) 0.8782(2) 0.56226(18) 0.0245(8) Uani 1.000000 . U . .
H15 H 0.5942(3) 0.8528(2) 0.55704(18) 0.0294(10) Uiso 1.000000 R . . .
C16 C 0.6699(3) 0.8063(2) 0.65932(19) 0.0278(8) Uani 1.000000 . U . .
C17 C 0.7624(4) 0.8244(3) 0.6856(2) 0.0394(11) Uani 1.000000 . U . .
H17 H 0.7649(4) 0.8626(3) 0.7110(2) 0.0473(13) Uiso 1.000000 R . . .
C18 C 0.8517(4) 0.7857(3) 0.6744(3) 0.0553(15) Uani 1.000000 . U . .
H18 H 0.9160(4) 0.7985(3) 0.6911(3) 0.0664(17) Uiso 1.000000 R . . .
C19 C 0.8466(4) 0.7287(3) 0.6389(3) 0.0534(14) Uani 1.000000 . U . .
H19 H 0.9070(4) 0.7014(3) 0.6325(3) 0.0641(16) Uiso 1.000000 R . . .
C20 C 0.7556(4) 0.7110(3) 0.6128(3) 0.0453(12) Uani 1.000000 . U . .
H20 H 0.7533(4) 0.6722(3) 0.5880(3) 0.0543(14) Uiso 1.000000 R . . .
C21 C 0.6670(4) 0.7497(2) 0.6228(2) 0.0306(9) Uani 1.000000 . U . .
H21 H 0.6039(4) 0.7376(2) 0.6046(2) 0.0367(11) Uiso 1.000000 R . . .
C22 C 0.4893(4) 0.5624(2) 0.72860(18) 0.0282(9) Uani 1.000000 . U . .
H22a H 0.4805(4) 0.5179(2) 0.74931(18) 0.0338(10) Uiso 1.000000 R . . .
H22b H 0.5532(4) 0.5590(2) 0.70628(18) 0.0338(10) Uiso 1.000000 R . . .
C23 C 0.4144(4) 0.6241(3) 0.6219(2) 0.0378(10) Uani 1.000000 . U . .
C24 C 0.3487(6) 0.6779(3) 0.6030(3) 0.0527(14) Uani 1.000000 . U . .
H24 H 0.2890(6) 0.6901(3) 0.6237(3) 0.0632(16) Uiso 1.000000 R . . .
C25 C 0.3702(7) 0.7129(4) 0.5547(3) 0.0695(17) Uani 1.000000 . U . .
H25 H 0.3263(7) 0.7499(4) 0.5424(3) 0.083(2) Uiso 1.000000 R . . .
C26 C 0.4562(7) 0.6942(4) 0.5239(3) 0.0672(16) Uani 1.000000 . U . .
H26 H 0.4705(7) 0.7185(4) 0.4903(3) 0.081(2) Uiso 1.000000 R . . .
C27 C 0.5219(6) 0.6408(3) 0.5412(2) 0.0613(16) Uani 1.000000 . U . .
H27 H 0.5801(6) 0.6281(3) 0.5195(2) 0.0736(19) Uiso 1.000000 R . . .
C28 C 0.5012(5) 0.6055(3) 0.5914(2) 0.0464(12) Uani 1.000000 . U . .
H28 H 0.5461(5) 0.5693(3) 0.6043(2) 0.0557(15) Uiso 1.000000 R . . .
C35 C 0.2239(3) 0.5903(2) 0.84469(18) 0.0251(8) Uani 1.000000 . U . .
H35a H 0.2196(3) 0.5617(2) 0.81035(18) 0.0302(10) Uiso 1.000000 R . . .
H35b H 0.1719(3) 0.6283(2) 0.84131(18) 0.0302(10) Uiso 1.000000 R . . .
C36 C 0.1957(3) 0.5447(2) 0.89347(18) 0.0250(8) Uani 1.000000 . U . .
C37 C 0.2229(3) 0.4735(2) 0.8955(2) 0.0306(9) Uani 1.000000 . U . .
H37 H 0.2583(3) 0.4531(2) 0.8650(2) 0.0368(11) Uiso 1.000000 R . . .
C38 C 0.1992(4) 0.4323(3) 0.9411(2) 0.0368(10) Uani 1.000000 . U . .
H38 H 0.2192(4) 0.3844(3) 0.9417(2) 0.0442(12) Uiso 1.000000 R . . .
C39 C 0.1474(4) 0.4598(3) 0.9852(2) 0.0399(11) Uani 1.000000 . U . .
H39 H 0.1318(4) 0.4313(3) 1.0164(2) 0.0479(13) Uiso 1.000000 R . . .
C40 C 0.1172(4) 0.5301(3) 0.9842(2) 0.0387(11) Uani 1.000000 . U . .
H40 H 0.0805(4) 0.5494(3) 1.0147(2) 0.0464(13) Uiso 1.000000 R . . .
C41 C 0.1408(4) 0.5712(3) 0.9392(2) 0.0327(10) Uani 1.000000 . U . .
H41 H 0.1194(4) 0.6189(3) 0.9389(2) 0.0393(11) Uiso 1.000000 R . . .
C42 C 0.2229(4) 0.8222(2) 0.8326(2) 0.0316(9) Uani 1.000000 . U . .
H42a H 0.2521(4) 0.8685(2) 0.8227(2) 0.0379(11) Uiso 1.000000 R . . .
H42b H 0.1759(4) 0.8284(2) 0.8646(2) 0.0379(11) Uiso 1.000000 R . . .
C43 C 0.0443(3) 0.73393(19) 0.79750(18) 0.0491(12) Uani 1.000000 . U . .
C44 C 0.0084(4) 0.6821(2) 0.76149(17) 0.0692(17) Uani 1.000000 G U . .
H44 H 0.0415(4) 0.6747(2) 0.72680(17) 0.083(2) Uiso 1.000000 R . . .
C45 C -0.0761(4) 0.6410(2) 0.7762(2) 0.087(2) Uani 1.000000 G U . .
H45 H -0.1006(4) 0.6056(2) 0.7516(2) 0.104(3) Uiso 1.000000 R . . .
C46 C -0.1246(3) 0.6517(2) 0.8270(3) 0.088(2) Uani 1.000000 G U . .
H46 H -0.1823(3) 0.6237(2) 0.8371(3) 0.105(2) Uiso 1.000000 R . . .
C47 C -0.0886(3) 0.7036(3) 0.8630(2) 0.082(2) Uani 1.000000 G U . .
H47 H -0.1218(3) 0.7109(3) 0.8977(2) 0.099(2) Uiso 1.000000 R . . .
C48 C -0.0042(3) 0.7447(2) 0.84825(18) 0.0581(15) Uani 1.000000 G U . .
H48 H 0.0204(3) 0.7801(2) 0.87286(18) 0.0697(18) Uiso 1.000000 R . . .
C49 C 0.1046(3) 0.85730(17) 0.73311(15) 0.0403(11) Uani 1.000000 . U . .
C54 C 0.1285(3) 0.8597(2) 0.67681(16) 0.0629(17) Uani 1.000000 G U . .
H54 H 0.1702(3) 0.8240(2) 0.66086(16) 0.075(2) Uiso 1.000000 R . . .
C53 C 0.0914(4) 0.9143(3) 0.64386(14) 0.085(2) Uani 1.000000 G U . .
H53 H 0.1077(4) 0.9159(3) 0.60538(14) 0.102(3) Uiso 1.000000 R . . .
C52 C 0.0303(3) 0.9665(2) 0.6672(2) 0.0784(19) Uani 1.000000 G U . .
H52 H 0.0050(3) 1.0038(2) 0.6447(2) 0.094(2) Uiso 1.000000 R . . .
C51 C 0.0065(3) 0.96411(19) 0.7235(2) 0.083(2) Uani 1.000000 G U . .
H51 H -0.0353(3) 0.99980(19) 0.7394(2) 0.100(3) Uiso 1.000000 R . . .
C50 C 0.0436(3) 0.9095(2) 0.75645(15) 0.0624(17) Uani 1.000000 G U . .
H50 H 0.0273(3) 0.9079(2) 0.79492(15) 0.075(2) Uiso 1.000000 R . . .
C29A C 0.3356(4) 0.4916(2) 0.6616(3) 0.0272(15) Uani 0.736(10) D U P 1
C34A C 0.2491(4) 0.4643(3) 0.6879(3) 0.053(2) Uani 0.736(10) G U P 1
H34A H 0.2159(4) 0.4903(3) 0.7164(3) 0.064(3) Uiso 0.736(10) R . P 1
C33A C 0.2110(4) 0.3988(3) 0.6726(3) 0.062(3) Uani 0.736(10) G U P 1
H33A H 0.1518(4) 0.3800(3) 0.6905(3) 0.074(3) Uiso 0.736(10) R . P 1
C32A C 0.2595(4) 0.3606(2) 0.6309(2) 0.0422(18) Uani 0.736(10) G U P 1
H32A H 0.2335(4) 0.3159(2) 0.6204(2) 0.051(2) Uiso 0.736(10) R . P 1
C31A C 0.3461(5) 0.3880(3) 0.6045(3) 0.042(3) Uani 0.736(10) G U P 1
H31A H 0.3793(5) 0.3620(3) 0.5761(3) 0.050(4) Uiso 0.736(10) R . P 1
C30A C 0.3842(4) 0.4535(3) 0.6199(3) 0.0335(19) Uani 0.736(10) G U P 1
H30A H 0.4434(4) 0.4722(3) 0.6019(3) 0.040(2) Uiso 0.736(10) R . P 1
C29B C 0.3161(12) 0.5001(7) 0.6553(8) 0.029(3) Uani 0.264(10) D U P 2
C34B C 0.2093(11) 0.4909(7) 0.6528(7) 0.042(5) Uani 0.264(10) G U P 2
H34B H 0.1646(11) 0.5255(7) 0.6681(7) 0.051(6) Uiso 0.264(10) R . P 2
C33B C 0.1677(9) 0.4313(8) 0.6279(9) 0.062(7) Uani 0.264(10) G U P 2
H33B H 0.0947(9) 0.4250(8) 0.6262(9) 0.075(9) Uiso 0.264(10) R . P 2
C32B C 0.2330(12) 0.3808(6) 0.6056(7) 0.042(5) Uani 0.264(10) G U P 2
H32B H 0.2046(12) 0.3400(6) 0.5885(7) 0.051(6) Uiso 0.264(10) R . P 2
C31B C 0.3398(11) 0.3899(8) 0.6081(8) 0.033(6) Uani 0.264(10) G U P 2
H31B H 0.3844(11) 0.3554(8) 0.5928(8) 0.039(8) Uiso 0.264(10) R . P 2
C30B C 0.3814(9) 0.4496(9) 0.6330(10) 0.031(4) Uani 0.264(10) G U P 2
H30B H 0.4544(9) 0.4558(9) 0.6347(10) 0.038(4) Uiso 0.264(10) R . P 2
O4 O 0.3037(5) 0.1375(3) 0.5690(3) 0.0870(17) Uani 1.000000 . U . .
O5 O 0.2809(4) 0.2326(3) 0.5211(2) 0.0780(15) Uani 1.000000 . U . .
O6 O 0.4118(3) 0.2219(2) 0.57637(16) 0.0436(9) Uani 1.000000 . U . .
N5 N 0.3313(3) 0.1980(2) 0.55606(18) 0.0394(9) Uani 1.000000 . U . .
O7 O 0.8237(7) 0.5244(6) 0.6532(5) 0.164(4) Uani 1.000000 . U . .
O8 O 0.6721(4) 0.4841(2) 0.6527(2) 0.0589(11) Uani 1.000000 . U . .
O9 O 0.7343(5) 0.5106(5) 0.7322(3) 0.129(3) Uani 1.000000 . U . .
N6 N 0.7412(5) 0.5098(3) 0.6790(4) 0.0772(17) Uani 1.000000 . U . .

loop_
_atom_site_aniso_label
_atom_site_aniso_U_11
_atom_site_aniso_U_22
_atom_site_aniso_U_33
_atom_site_aniso_U_12
_atom_site_aniso_U_13
_atom_site_aniso_U_23
Co1 0.0198(3) 0.0193(3) 0.0225(3) 0.0002(2) -0.00358(19) 0.0005(2)
P1 0.0208(5) 0.0188(5) 0.0297(5) -0.0035(4) -0.0051(4) 0.0035(4)
P3 0.0384(7) 0.0248(5) 0.0271(6) -0.0004(4) -0.0042(5) -0.0042(4)
P2 0.0275(6) 0.0283(6) 0.0461(7) 0.0071(5) -0.0126(5) -0.0009(5)
O1 0.0357(17) 0.0210(14) 0.0363(17) -0.0058(12) -0.0076(13) -0.0011(11)
O3 0.0339(17) 0.0349(17) 0.0387(18) 0.0044(12) -0.0101(12) -0.0124(12)
O2 0.0396(19) 0.0412(19) 0.056(2) 0.0152(13) -0.0281(14) -0.0102(14)
N1 0.0249(17) 0.0195(15) 0.0233(16) -0.0007(11) -0.0057(11) 0.0023(10)
N4 0.0234(16) 0.0213(15) 0.0228(16) 0.0010(11) 0.0002(11) 0.0012(10)
N3 0.0250(16) 0.0195(15) 0.0229(16) 0.0004(10) -0.0015(11) 0.0001(10)
N2 0.0268(17) 0.0181(15) 0.0277(17) 0.0021(11) -0.0034(11) 0.0026(11)
C1 0.0219(19) 0.0239(19) 0.034(2) -0.0011(12) -0.0078(14) 0.0042(14)
C2 0.0228(19) 0.0233(18) 0.033(2) 0.0008(12) 0.0008(14) 0.0056(13)
C3 0.0246(19) 0.0224(19) 0.0255(19) 0.0040(13) -0.0012(12) 0.0041(13)
C4 0.029(2) 0.0195(18) 0.026(2) 0.0023(13) 0.0004(13) 0.0045(13)
C5 0.025(2) 0.0228(18) 0.0225(18) 0.0014(13) -0.0024(13) -0.0010(12)
C6 0.027(2) 0.0237(19) 0.027(2) -0.0012(13) 0.0007(14) -0.0017(13)
C7 0.029(2) 0.0231(19) 0.027(2) -0.0015(14) -0.0065(13) 0.0012(13)
C8 0.032(2) 0.0212(18) 0.0248(19) 0.0004(14) -0.0063(13) -0.0002(12)
C9 0.0238(19) 0.0198(18) 0.0246(18) -0.0033(13) -0.0044(12) 0.0022(12)
C10 0.0256(19) 0.0206(18) 0.0294(19) -0.0051(13) -0.0062(12) 0.0031(12)
C11 0.028(2) 0.025(2) 0.031(2) 0.0005(14) -0.0034(14) 0.0017(14)
C12 0.026(2) 0.029(2) 0.036(2) 0.0033(15) -0.0051(14) 0.0029(15)
C13 0.029(2) 0.031(2) 0.032(2) -0.0038(15) -0.0076(14) 0.0048(15)
C14 0.027(2) 0.030(2) 0.032(2) -0.0047(15) -0.0045(14) 0.0051(15)
C15 0.0177(18) 0.0256(19) 0.0300(19) -0.0050(14) -0.0027(12) 0.0046(13)
C16 0.0212(18) 0.0271(19) 0.035(2) 0.0008(12) -0.0019(13) 0.0107(14)
C17 0.024(2) 0.042(3) 0.052(3) -0.0039(15) -0.0094(16) 0.0136(19)
C18 0.023(2) 0.060(3) 0.082(4) 0.0041(18) -0.004(2) 0.019(2)
C19 0.031(2) 0.055(3) 0.074(4) 0.0116(18) 0.0069(19) 0.022(2)
C20 0.040(3) 0.040(3) 0.056(3) 0.0143(17) 0.0124(18) 0.0129(19)
C21 0.024(2) 0.031(2) 0.037(2) 0.0025(14) 0.0034(15) 0.0071(15)
C22 0.032(2) 0.0235(19) 0.029(2) -0.0012(14) 0.0027(13) -0.0009(13)
C23 0.057(3) 0.030(2) 0.026(2) -0.0123(16) -0.0098(14) -0.0029(13)
C24 0.070(4) 0.040(3) 0.048(3) -0.008(2) -0.026(2) 0.0033(17)
C25 0.108(5) 0.052(3) 0.048(3) -0.022(3) -0.036(2) 0.013(2)
C26 0.108(5) 0.055(3) 0.038(3) -0.038(2) -0.032(2) 0.012(2)
C27 0.094(4) 0.058(3) 0.032(3) -0.033(2) -0.004(2) 0.0123(19)
C28 0.068(3) 0.037(3) 0.034(2) -0.0175(19) -0.0000(17) 0.0027(17)
C35 0.0228(19) 0.0253(19) 0.027(2) -0.0016(13) -0.0022(13) -0.0011(13)
C36 0.0193(19) 0.0271(19) 0.0286(19) -0.0018(13) -0.0028(13) -0.0031(12)
C37 0.021(2) 0.028(2) 0.044(2) -0.0006(14) 0.0033(15) -0.0004(14)
C38 0.022(2) 0.038(2) 0.050(3) -0.0031(16) 0.0038(16) 0.0088(16)
C39 0.024(2) 0.053(3) 0.043(3) -0.0085(17) 0.0013(16) 0.0089(17)
C40 0.026(2) 0.053(3) 0.037(2) -0.0072(17) 0.0059(16) -0.0041(16)
C41 0.027(2) 0.033(2) 0.039(2) -0.0031(15) 0.0057(15) -0.0069(14)
C42 0.029(2) 0.023(2) 0.043(2) 0.0060(14) -0.0040(15) 0.0024(14)
C43 0.037(2) 0.031(2) 0.079(3) 0.0033(15) -0.0185(16) 0.0153(16)
C44 0.079(4) 0.041(3) 0.087(4) -0.012(2) -0.030(2) 0.014(2)
C45 0.081(4) 0.053(3) 0.127(5) -0.016(2) -0.035(2) 0.026(2)
C46 0.063(4) 0.063(4) 0.137(5) -0.004(2) -0.028(2) 0.034(2)
C47 0.051(3) 0.063(4) 0.133(5) -0.002(2) -0.000(2) 0.029(2)
C48 0.034(3) 0.046(3) 0.094(4) 0.0071(18) -0.0006(18) 0.016(2)
C49 0.018(2) 0.042(2) 0.061(3) 0.0028(15) -0.0107(16) 0.0157(16)
C54 0.038(3) 0.090(4) 0.061(3) 0.008(3) -0.010(2) 0.022(2)
C53 0.053(4) 0.109(5) 0.094(5) -0.001(3) -0.021(3) 0.052(3)
C52 0.034(3) 0.080(4) 0.121(5) -0.012(2) -0.023(3) 0.055(3)
C51 0.053(4) 0.061(4) 0.136(5) 0.016(3) -0.003(3) 0.052(3)
C50 0.051(3) 0.043(3) 0.094(4) 0.021(2) 0.008(2) 0.026(2)
C29A 0.028(3) 0.025(2) 0.028(3) -0.0030(16) -0.0029(19) -0.0028(16)
C34A 0.040(4) 0.057(4) 0.063(5) -0.022(3) 0.017(3) -0.025(3)
C33A 0.047(4) 0.060(4) 0.078(6) -0.027(3) 0.017(3) -0.031(3)
C32A 0.047(4) 0.034(3) 0.046(4) -0.008(2) -0.007(3) -0.005(2)
C31A 0.055(5) 0.025(4) 0.045(7) 0.002(2) -0.003(3) -0.004(3)
C30A 0.047(3) 0.026(3) 0.028(4) 0.0017(18) 0.003(2) 0.000(2)
C29B 0.032(4) 0.026(4) 0.029(7) -0.0007(17) -0.005(2) -0.005(2)
C34B 0.038(5) 0.035(7) 0.053(12) -0.003(3) -0.001(3) -0.015(5)
C33B 0.044(7) 0.053(9) 0.090(18) -0.011(3) 0.008(4) -0.040(7)
C32B 0.053(8) 0.034(8) 0.041(11) -0.008(4) 0.009(5) -0.007(5)
C31B 0.054(8) 0.027(8) 0.018(13) -0.004(4) 0.008(5) 0.000(5)
C30B 0.046(5) 0.026(5) 0.022(8) 0.002(2) 0.000(3) 0.003(3)
O4 0.084(4) 0.067(3) 0.110(4) -0.028(2) -0.020(3) 0.005(2)
O5 0.070(3) 0.097(4) 0.066(3) 0.020(2) -0.037(2) -0.004(2)
O6 0.0397(19) 0.045(2) 0.046(2) -0.0020(14) -0.0110(14) -0.0059(16)
N5 0.037(2) 0.045(2) 0.036(2) -0.0004(15) -0.0076(15) -0.0141(15)
O7 0.112(5) 0.167(8) 0.213(8) -0.036(4) 0.026(3) -0.013(5)
O8 0.061(3) 0.046(2) 0.070(3) 0.0086(18) 0.0002(19) -0.0103(19)
O9 0.079(4) 0.192(7) 0.117(4) 0.041(4) -0.027(3) -0.037(3)
N6 0.063(3) 0.056(3) 0.111(4) 0.011(2) -0.017(2) -0.020(2)

loop_
_atom_type_symbol
_atom_type_scat_dispersion_real
_atom_type_scat_dispersion_imag
_atom_type_scat_Cromer_Mann_a1
_atom_type_scat_Cromer_Mann_a2
_atom_type_scat_Cromer_Mann_a3
_atom_type_scat_Cromer_Mann_a4
_atom_type_scat_Cromer_Mann_b1
_atom_type_scat_Cromer_Mann_b2
_atom_type_scat_Cromer_Mann_b3
_atom_type_scat_Cromer_Mann_b4
_atom_type_scat_Cromer_Mann_c
_atom_type_scat_source
_atom_type_scat_dispersion_source
C 0.00313 0.00162 2.31000 1.02000 1.58860 0.86500 20.84390 10.20750 0.56870 51.65120 0.21560 'International Tables Volume C Table 6.1.1.4 (pp. 500-502)' 'Brennan, Cowan, Rev. Sci. Instrum., 1992, 63, 850'
Co 0.35001 0.97719 12.28410 7.34090 4.00340 2.34880 4.27910 0.27840 13.53590 71.16920 1.01180 'International Tables Volume C Table 6.1.1.4 (pp. 500-502)' 'Brennan, Cowan, Rev. Sci. Instrum., 1992, 63, 850'
H 0.00000 0.00000 0.49300 0.32291 0.14019 0.04081 10.51090 26.12570 3.14236 57.79970 0.00304 'International Tables Volume C Table 6.1.1.4 (pp. 500-502)' 'Brennan, Cowan, Rev. Sci. Instrum., 1992, 63, 850'
N 0.00612 0.00332 12.21260 3.13220 2.01250 1.16630 0.00570 9.89330 28.99750 0.58260 -11.52900 'International Tables Volume C Table 6.1.1.4 (pp. 500-502)' 'Brennan, Cowan, Rev. Sci. Instrum., 1992, 63, 850'
O 0.01085 0.00610 3.04850 2.28680 1.54630 0.86700 13.27710 5.70110 0.32390 32.90890 0.25080 'International Tables Volume C Table 6.1.1.4 (pp. 500-502)' 'Brennan, Cowan, Rev. Sci. Instrum., 1992, 63, 850'
P 0.10265 0.09519 6.43450 4.17910 1.78000 1.49080 1.90670 27.15700 0.52600 68.16450 1.11490 'International Tables Volume C Table 6.1.1.4 (pp. 500-502)' 'Brennan, Cowan, Rev. Sci. Instrum., 1992, 63, 850'

loop_
_geom_angle_atom_site_label_1
_geom_angle_atom_site_label_2
_geom_angle_atom_site_label_3
_geom_angle
_geom_angle_site_symmetry_1
_geom_angle_site_symmetry_3
_geom_angle_publ_flag
O2 Co1 O3 80.29(14) . . ?
N1 Co1 O3 125.41(14) . . ?
N1 Co1 O2 96.79(15) . . ?
N4 Co1 O3 79.86(12) . . ?
N4 Co1 O2 151.46(15) . . ?
N4 Co1 N1 78.49(12) . . ?
N3 Co1 O3 97.22(14) . . ?
N3 Co1 O2 122.58(16) . . ?
N3 Co1 N1 127.02(13) . . ?
N3 Co1 N4 80.23(12) . . ?
N2 Co1 O3 149.66(13) . . ?
N2 Co1 O2 77.42(13) . . ?
N2 Co1 N1 77.82(12) . . ?
N2 Co1 N4 127.68(12) . . ?
N2 Co1 N3 78.13(12) . . ?
C9 P1 O1 113.57(19) . . ?
C10 P1 O1 113.09(19) . . ?
C10 P1 C9 101.06(18) . . ?
C16 P1 O1 112.0(2) . . ?
C16 P1 C9 106.62(19) . . ?
C16 P1 C10 109.8(2) . . ?
C22 P3 O3 107.32(19) . . ?
C23 P3 O3 110.9(2) . . ?
C23 P3 C22 111.5(2) . . ?
C29A P3 O3 113.8(2) . . ?
C29A P3 C22 106.0(2) . . ?
C29A P3 C23 107.2(2) . . ?
C29B P3 O3 107.8(5) . . ?
C29B P3 C22 116.6(6) . . ?
C29B P3 C23 102.7(6) . . ?
C29B P3 C29A 10.6(6) . . ?
C42 P2 O2 106.8(2) . . ?
C43 P2 O2 112.1(2) . . ?
C43 P2 C42 110.5(2) . . ?
C49 P2 O2 110.1(2) . . ?
C49 P2 C42 108.0(2) . . ?
C49 P2 C43 109.20(18) . . ?
P3 O3 Co1 119.75(19) . . ?
P2 O2 Co1 123.9(2) . . ?
C1 N1 Co1 108.3(2) . . ?
C8 N1 Co1 111.5(3) . . ?
C8 N1 C1 108.6(3) . . ?
C9 N1 Co1 106.3(2) . . ?
C9 N1 C1 111.9(3) . . ?
C9 N1 C8 110.3(3) . . ?
C2 N4 Co1 108.2(2) . . ?
C3 N4 Co1 103.2(2) . . ?
C3 N4 C2 110.8(3) . . ?
C22 N4 Co1 114.7(3) . . ?
C22 N4 C2 110.3(3) . . ?
C22 N4 C3 109.4(3) . . ?
C4 N3 Co1 109.8(2) . . ?
C5 N3 Co1 109.8(2) . . ?
C5 N3 C4 108.6(3) . . ?
C35 N3 Co1 107.6(2) . . ?
C35 N3 C4 109.8(3) . . ?
C35 N3 C5 111.1(3) . . ?
C6 N2 Co1 106.4(2) . . ?
C7 N2 Co1 103.4(3) . . ?
C7 N2 C6 112.1(3) . . ?
C42 N2 Co1 114.5(3) . . ?
C42 N2 C6 110.6(4) . . ?
C42 N2 C7 109.7(3) . . ?
H1a C1 N1 109.4(2) . . ?
H1b C1 N1 109.4(2) . . ?
H1b C1 H1a 108.0 . . ?
C2 C1 N1 111.2(3) . . ?
C2 C1 H1a 109.4(2) . . ?
C2 C1 H1b 109.4(2) . . ?
C1 C2 N4 109.8(3) . . ?
H2a C2 N4 109.7(2) . . ?
H2a C2 C1 109.7(2) . . ?
H2b C2 N4 109.7(2) . . ?
H2b C2 C1 109.7(2) . . ?
H2b C2 H2a 108.2 . . ?
H3a C3 N4 109.8(2) . . ?
H3b C3 N4 109.8(2) . . ?
H3b C3 H3a 108.2 . . ?
C4 C3 N4 109.5(3) . . ?
C4 C3 H3a 109.8(2) . . ?
C4 C3 H3b 109.8(2) . . ?
C3 C4 N3 110.9(3) . . ?
H4a C4 N3 109.5(2) . . ?
H4a C4 C3 109.5(2) . . ?
H4b C4 N3 109.5(2) . . ?
H4b C4 C3 109.5(2) . . ?
H4b C4 H4a 108.0 . . ?
H5a C5 N3 109.4(2) . . ?
H5b C5 N3 109.4(2) . . ?
H5b C5 H5a 108.0 . . ?
C6 C5 N3 111.3(3) . . ?
C6 C5 H5a 109.4(2) . . ?
C6 C5 H5b 109.4(2) . . ?
C5 C6 N2 110.3(3) . . ?
H6a C6 N2 109.6(2) . . ?
H6a C6 C5 109.6(2) . . ?
H6b C6 N2 109.6(2) . . ?
H6b C6 C5 109.6(2) . . ?
H6b C6 H6a 108.1 . . ?
H7a C7 N2 109.6(2) . . ?
H7b C7 N2 109.6(2) . . ?
H7b C7 H7a 108.1 . . ?
C8 C7 N2 110.1(3) . . ?
C8 C7 H7a 109.6(2) . . ?
C8 C7 H7b 109.6(2) . . ?
C7 C8 N1 111.1(3) . . ?
H8a C8 N1 109.4(2) . . ?
H8a C8 C7 109.4(2) . . ?
H8b C8 N1 109.4(2) . . ?
H8b C8 C7 109.4(2) . . ?
H8b C8 H8a 108.0 . . ?
N1 C9 P1 118.2(3) . . ?
H9a C9 P1 107.75(13) . . ?
H9a C9 N1 107.7(2) . . ?
H9b C9 P1 107.75(13) . . ?
H9b C9 N1 107.7(2) . . ?
H9b C9 H9a 107.1 . . ?
C11 C10 P1 116.7(3) . . ?
C15 C10 P1 123.4(3) . . ?
C15 C10 C11 119.7(4) . . ?
H11 C11 C10 119.8(3) . . ?
C12 C11 C10 120.4(4) . . ?
C12 C11 H11 119.8(3) . . ?
H12 C12 C11 120.1(3) . . ?
C13 C12 C11 119.8(4) . . ?
C13 C12 H12 120.1(3) . . ?
H13 C13 C12 119.8(3) . . ?
C14 C13 C12 120.5(4) . . ?
C14 C13 H13 119.8(3) . . ?
H14 C14 C13 120.2(3) . . ?
C15 C14 C13 119.5(4) . . ?
C15 C14 H14 120.2(3) . . ?
C14 C15 C10 120.0(4) . . ?
H15 C15 C10 120.0(2) . . ?
H15 C15 C14 120.0(3) . . ?
C17 C16 P1 117.4(4) . . ?
C21 C16 P1 122.7(3) . . ?
C21 C16 C17 119.8(4) . . ?
H17 C17 C16 120.4(3) . . ?
C18 C17 C16 119.2(5) . . ?
C18 C17 H17 120.4(4) . . ?
H18 C18 C17 120.0(4) . . ?
C19 C18 C17 119.9(5) . . ?
C19 C18 H18 120.0(3) . . ?
H19 C19 C18 119.6(3) . . ?
C20 C19 C18 120.8(5) . . ?
C20 C19 H19 119.6(4) . . ?
H20 C20 C19 120.1(4) . . ?
C21 C20 C19 119.8(6) . . ?
C21 C20 H20 120.1(3) . . ?
C20 C21 C16 120.4(5) . . ?
H21 C21 C16 119.8(3) . . ?
H21 C21 C20 119.8(3) . . ?
N4 C22 P3 108.7(3) . . ?
H22a C22 P3 109.95(14) . . ?
H22a C22 N4 109.9(2) . . ?
H22b C22 P3 109.95(15) . . ?
H22b C22 N4 109.9(2) . . ?
H22b C22 H22a 108.3 . . ?
C24 C23 P3 118.4(5) . . ?
C28 C23 P3 121.3(4) . . ?
C28 C23 C24 120.2(5) . . ?
H24 C24 C23 119.8(4) . . ?
C25 C24 C23 120.4(7) . . ?
C25 C24 H24 119.8(5) . . ?
H25 C25 C24 120.1(5) . . ?
C26 C25 C24 119.7(7) . . ?
C26 C25 H25 120.1(4) . . ?
H26 C26 C25 119.4(4) . . ?
C27 C26 C25 121.3(6) . . ?
C27 C26 H26 119.4(4) . . ?
H27 C27 C26 120.4(4) . . ?
C28 C27 C26 119.2(7) . . ?
C28 C27 H27 120.4(5) . . ?
C27 C28 C23 119.3(6) . . ?
H28 C28 C23 120.4(3) . . ?
H28 C28 C27 120.4(5) . . ?
H35a C35 N3 108.5(2) . . ?
H35b C35 N3 108.5(2) . . ?
H35b C35 H35a 107.5 . . ?
C36 C35 N3 115.0(3) . . ?
C36 C35 H35a 108.5(2) . . ?
C36 C35 H35b 108.5(2) . . ?
C37 C36 C35 121.6(4) . . ?
C41 C36 C35 121.8(4) . . ?
C41 C36 C37 116.6(4) . . ?
H37 C37 C36 119.4(3) . . ?
C38 C37 C36 121.3(4) . . ?
C38 C37 H37 119.4(3) . . ?
H38 C38 C37 119.7(3) . . ?
C39 C38 C37 120.7(5) . . ?
C39 C38 H38 119.7(3) . . ?
H39 C39 C38 120.1(3) . . ?
C40 C39 C38 119.7(5) . . ?
C40 C39 H39 120.1(3) . . ?
H40 C40 C39 120.1(3) . . ?
C41 C40 C39 119.9(5) . . ?
C41 C40 H40 120.1(3) . . ?
C40 C41 C36 121.8(5) . . ?
H41 C41 C36 119.1(3) . . ?
H41 C41 C40 119.1(3) . . ?
N2 C42 P2 108.2(3) . . ?
H42a C42 P2 110.06(15) . . ?
H42a C42 N2 110.1(2) . . ?
H42b C42 P2 110.06(16) . . ?
H42b C42 N2 110.1(2) . . ?
H42b C42 H42a 108.4 . . ?
C44 C43 P2 116.8 . . ?
C48 C43 P2 123.2 . . ?
C48 C43 C44 120.0 . . ?
H44 C44 C43 120.00(15) . . ?
C45 C44 C43 120.0 . . ?
C45 C44 H44 120.00(15) . . ?
H45 C45 C44 120.00(15) . . ?
C46 C45 C44 120.0 . . ?
C46 C45 H45 120.00(15) . . ?
H46 C46 C45 120.00(15) . . ?
C47 C46 C45 120.0 . . ?
C47 C46 H46 120.00(15) . . ?
H47 C47 C46 120.00(15) . . ?
C48 C47 C46 120.0 . . ?
C48 C47 H47 120.00(15) . . ?
C47 C48 C43 120.0 . . ?
H48 C48 C43 120.00(15) . . ?
H48 C48 C47 120.00(15) . . ?
C54 C49 P2 118.8 . . ?
C50 C49 P2 121.2 . . ?
C50 C49 C54 120.0 . . ?
H54 C54 C49 120.00(13) . . ?
C53 C54 C49 120.0 . . ?
C53 C54 H54 120.00(13) . . ?
H53 C53 C54 120.00(13) . . ?
C52 C53 C54 120.0 . . ?
C52 C53 H53 120.00(13) . . ?
H52 C52 C53 120.00(13) . . ?
C51 C52 C53 120.0 . . ?
C51 C52 H52 120.00(13) . . ?
H51 C51 C52 120.00(13) . . ?
C50 C51 C52 120.0 . . ?
C50 C51 H51 120.00(13) . . ?
C51 C50 C49 120.0 . . ?
H50 C50 C49 120.00(13) . . ?
H50 C50 C51 120.00(13) . . ?
C34A C29A P3 117.1 . . ?
C30A C29A P3 122.9 . . ?
C30A C29A C34A 120.0 . . ?
H34A C34A C29A 120.00(16) . . ?
C33A C34A C29A 120.0 . . ?
C33A C34A H34A 120.00(16) . . ?
H33A C33A C34A 120.00(16) . . ?
C32A C33A C34A 120.0 . . ?
C32A C33A H33A 120.00(16) . . ?
H32A C32A C33A 120.00(16) . . ?
C31A C32A C33A 120.0 . . ?
C31A C32A H32A 120.00(16) . . ?
H31A C31A C32A 120.00(16) . . ?
C30A C31A C32A 120.0 . . ?
C30A C31A H31A 120.00(16) . . ?
C31A C30A C29A 120.0 . . ?
H30A C30A C29A 120.00(16) . . ?
H30A C30A C31A 120.00(16) . . ?
C34B C29B P3 124.0 . . ?
C30B C29B P3 115.9 . . ?
C30B C29B C34B 120.0 . . ?
H34B C34B C29B 120.0(4) . . ?
C33B C34B C29B 120.0 . . ?
C33B C34B H34B 120.0(4) . . ?
H33B C33B C34B 120.0(4) . . ?
C32B C33B C34B 120.0 . . ?
C32B C33B H33B 120.0(4) . . ?
H32B C32B C33B 120.0(4) . . ?
C31B C32B C33B 120.0 . . ?
C31B C32B H32B 120.0(4) . . ?
H31B C31B C32B 120.0(4) . . ?
C30B C31B C32B 120.0 . . ?
C30B C31B H31B 120.0(4) . . ?
C31B C30B C29B 120.000000000(17) . . ?
H30B C30B C29B 120.0(4) . . ?
H30B C30B C31B 120.0(4) . . ?
O5 N5 O4 120.6(5) . . ?
O6 N5 O4 119.0(5) . . ?
O6 N5 O5 120.3(5) . . ?
O8 N6 O7 117.3(9) . . ?
O9 N6 O7 123.4(9) . . ?
O9 N6 O8 118.3(8) . . ?

loop_
_geom_bond_atom_site_label_1
_geom_bond_atom_site_label_2
_geom_bond_distance
_geom_bond_site_symmetry_2
_geom_bond_publ_flag
Co1 O3 2.087(3) . ?
Co1 O2 2.046(3) . ?
Co1 N1 2.194(3) . ?
Co1 N4 2.330(3) . ?
Co1 N3 2.162(3) . ?
Co1 N2 2.395(4) . ?
P1 O1 1.492(3) . ?
P1 C9 1.852(4) . ?
P1 C10 1.795(4) . ?
P1 C16 1.806(5) . ?
P3 O3 1.512(4) . ?
P3 C22 1.808(5) . ?
P3 C23 1.789(5) . ?
P3 C29A 1.796(4) . ?
P3 C29B 1.802(10) . ?
P2 O2 1.477(4) . ?
P2 C42 1.807(5) . ?
P2 C43 1.806(3) . ?
P2 C49 1.780(3) . ?
N1 C1 1.494(5) . ?
N1 C8 1.497(5) . ?
N1 C9 1.479(5) . ?
N4 C2 1.482(5) . ?
N4 C3 1.489(5) . ?
N4 C22 1.492(5) . ?
N3 C4 1.499(5) . ?
N3 C5 1.489(5) . ?
N3 C35 1.508(5) . ?
N2 C6 1.481(5) . ?
N2 C7 1.476(5) . ?
N2 C42 1.474(5) . ?
C1 H1a 0.9900 . ?
C1 H1b 0.9900 . ?
C1 C2 1.510(6) . ?
C2 H2a 0.9900 . ?
C2 H2b 0.9900 . ?
C3 H3a 0.9900 . ?
C3 H3b 0.9900 . ?
C3 C4 1.518(6) . ?
C4 H4a 0.9900 . ?
C4 H4b 0.9900 . ?
C5 H5a 0.9900 . ?
C5 H5b 0.9900 . ?
C5 C6 1.514(6) . ?
C6 H6a 0.9900 . ?
C6 H6b 0.9900 . ?
C7 H7a 0.9900 . ?
C7 H7b 0.9900 . ?
C7 C8 1.500(6) . ?
C8 H8a 0.9900 . ?
C8 H8b 0.9900 . ?
C9 H9a 0.9900 . ?
C9 H9b 0.9900 . ?
C10 C11 1.386(6) . ?
C10 C15 1.405(6) . ?
C11 H11 0.9500 . ?
C11 C12 1.400(6) . ?
C12 H12 0.9500 . ?
C12 C13 1.373(7) . ?
C13 H13 0.9500 . ?
C13 C14 1.409(7) . ?
C14 H14 0.9500 . ?
C14 C15 1.387(6) . ?
C15 H15 0.9500 . ?
C16 C17 1.390(6) . ?
C16 C21 1.390(7) . ?
C17 H17 0.9500 . ?
C17 C18 1.396(8) . ?
C18 H18 0.9500 . ?
C18 C19 1.383(10) . ?
C19 H19 0.9500 . ?
C19 C20 1.367(9) . ?
C20 H20 0.9500 . ?
C20 C21 1.383(7) . ?
C21 H21 0.9500 . ?
C22 H22a 0.9900 . ?
C22 H22b 0.9900 . ?
C23 C24 1.404(8) . ?
C23 C28 1.390(8) . ?
C24 H24 0.9500 . ?
C24 C25 1.368(9) . ?
C25 H25 0.9500 . ?
C25 C26 1.385(12) . ?
C26 H26 0.9500 . ?
C26 C27 1.387(11) . ?
C27 H27 0.9500 . ?
C27 C28 1.408(7) . ?
C28 H28 0.9500 . ?
C35 H35a 0.9900 . ?
C35 H35b 0.9900 . ?
C35 C36 1.506(6) . ?
C36 C37 1.403(6) . ?
C36 C41 1.406(6) . ?
C37 H37 0.9500 . ?
C37 C38 1.383(7) . ?
C38 H38 0.9500 . ?
C38 C39 1.362(7) . ?
C39 H39 0.9500 . ?
C39 C40 1.394(8) . ?
C40 H40 0.9500 . ?
C40 C41 1.373(7) . ?
C41 H41 0.9500 . ?
C42 H42a 0.9900 . ?
C42 H42b 0.9900 . ?
C43 C44 1.3900 . ?
C43 C48 1.3900 . ?
C44 H44 0.9500 . ?
C44 C45 1.3900 . ?
C45 H45 0.9500 . ?
C45 C46 1.3900 . ?
C46 H46 0.9500 . ?
C46 C47 1.3900 . ?
C47 H47 0.9500 . ?
C47 C48 1.3900 . ?
C48 H48 0.9500 . ?
C49 C54 1.3900 . ?
C49 C50 1.3900 . ?
C54 H54 0.9500 . ?
C54 C53 1.3900 . ?
C53 H53 0.9500 . ?
C53 C52 1.3900 . ?
C52 H52 0.9500 . ?
C52 C51 1.3900 . ?
C51 H51 0.9500 . ?
C51 C50 1.3900 . ?
C50 H50 0.9500 . ?
C29A C34A 1.3900 . ?
C29A C30A 1.3900 . ?
C34A H34A 0.9500 . ?
C34A C33A 1.3900 . ?
C33A H33A 0.9500 . ?
C33A C32A 1.3900 . ?
C32A H32A 0.9500 . ?
C32A C31A 1.3900 . ?
C31A H31A 0.9500 . ?
C31A C30A 1.3900 . ?
C30A H30A 0.9500 . ?
C29B C34B 1.3900 . ?
C29B C30B 1.3900 . ?
C34B H34B 0.9500 . ?
C34B C33B 1.3900 . ?
C33B H33B 0.9500 . ?
C33B C32B 1.3900 . ?
C32B H32B 0.9500 . ?
C32B C31B 1.3900 . ?
C31B H31B 0.9500 . ?
C31B C30B 1.3900 . ?
C30B H30B 0.9500 . ?
O4 N5 1.248(7) . ?
O5 N5 1.245(6) . ?
O6 N5 1.232(5) . ?
O7 N6 1.268(11) . ?
O8 N6 1.193(7) . ?
O9 N6 1.283(10) . ?

loop_
_geom_torsion_atom_site_label_1
_geom_torsion_atom_site_label_2
_geom_torsion_atom_site_label_3
_geom_torsion_atom_site_label_4
_geom_torsion
_geom_torsion_site_symmetry_1
_geom_torsion_site_symmetry_2
_geom_torsion_site_symmetry_3
_geom_torsion_site_symmetry_4
_geom_torsion_publ_flag
Co1 O3 P3 C22 33.4(3) . . . . ?
Co1 O3 P3 C23 -88.5(3) . . . . ?
Co1 O3 P3 C29A 150.4(3) . . . . ?
Co1 O3 P3 C29B 159.8(7) . . . . ?
Co1 O2 P2 C42 33.3(3) . . . . ?
Co1 O2 P2 C43 -87.9(3) . . . . ?
Co1 O2 P2 C49 150.3(2) . . . . ?
Co1 N1 C1 C2 47.3(3) . . . . ?
Co1 N1 C8 C7 35.8(3) . . . . ?
Co1 N1 C9 P1 -176.56(13) . . . . ?
Co1 N4 C2 C1 33.9(3) . . . . ?
Co1 N4 C3 C4 46.7(2) . . . . ?
Co1 N4 C22 P3 17.3(2) . . . . ?
Co1 N3 C4 C3 36.8(3) . . . . ?
Co1 N3 C5 C6 47.5(3) . . . . ?
Co1 N3 C35 C36 -176.8(2) . . . . ?
Co1 N2 C6 C5 33.8(2) . . . . ?
Co1 N2 C7 C8 47.4(2) . . . . ?
Co1 N2 C42 P2 17.4(2) . . . . ?
P1 C9 N1 C1 -58.5(3) . . . . ?
P1 C9 N1 C8 62.4(3) . . . . ?
P1 C10 C11 C12 174.0(3) . . . . ?
P1 C10 C15 C14 -174.6(3) . . . . ?
P1 C16 C17 C18 177.2(4) . . . . ?
P1 C16 C21 C20 -175.7(4) . . . . ?
P3 C22 N4 C2 -105.1(3) . . . . ?
P3 C22 N4 C3 132.7(3) . . . . ?
P3 C23 C24 C25 -176.7(4) . . . . ?
P3 C23 C28 C27 175.4(4) . . . . ?
P3 C29A C34A C33A 179.26(18) . . . . ?
P3 C29A C30A C31A -179.21(18) . . . . ?
P3 C29B C34B C33B 176.7(5) . . . . ?
P3 C29B C30B C31B -177.0(5) . . . . ?
P2 C42 N2 C6 -102.7(3) . . . . ?
P2 C42 N2 C7 133.1(3) . . . . ?
P2 C43 C44 C45 -178.43(13) . . . . ?
P2 C43 C48 C47 178.33(12) . . . . ?
P2 C49 C54 C53 179.31(13) . . . . ?
P2 C49 C50 C51 -179.29(13) . . . . ?
O1 P1 C9 N1 -38.4(2) . . . . ?
O1 P1 C10 C11 -54.5(3) . . . . ?
O1 P1 C10 C15 119.0(3) . . . . ?
O1 P1 C16 C17 3.2(3) . . . . ?
O1 P1 C16 C21 179.5(3) . . . . ?
O3 P3 C22 N4 -31.0(2) . . . . ?
O3 P3 C23 C24 -18.1(3) . . . . ?
O3 P3 C23 C28 166.0(3) . . . . ?
O3 P3 C29A C34A -15.9(4) . . . . ?
O3 P3 C29A C30A 163.3(3) . . . . ?
O3 P3 C29B C34B 15.3(9) . . . . ?
O3 P3 C29B C30B -167.8(7) . . . . ?
O2 P2 C42 N2 -30.0(3) . . . . ?
O2 P2 C43 C44 -36.5(2) . . . . ?
O2 P2 C43 C48 145.1(2) . . . . ?
O2 P2 C49 C54 9.1(3) . . . . ?
O2 P2 C49 C50 -171.6(2) . . . . ?
N1 C1 C2 N4 -55.6(4) . . . . ?
N1 C8 C7 N2 -58.5(4) . . . . ?
N1 C9 P1 C10 -159.8(3) . . . . ?
N1 C9 P1 C16 85.5(3) . . . . ?
N4 C3 C4 N3 -58.9(3) . . . . ?
N4 C22 P3 C23 90.6(3) . . . . ?
N4 C22 P3 C29A -153.0(3) . . . . ?
N4 C22 P3 C29B -152.0(7) . . . . ?
N3 C5 C6 N2 -55.7(4) . . . . ?
N3 C35 C36 C37 -86.3(4) . . . . ?
N3 C35 C36 C41 93.8(4) . . . . ?
N2 C42 P2 C43 92.2(3) . . . . ?
N2 C42 P2 C49 -148.5(3) . . . . ?
C1 N1 C8 C7 -83.4(3) . . . . ?
C1 C2 N4 C3 -78.5(4) . . . . ?
C1 C2 N4 C22 160.1(3) . . . . ?
C2 N4 C3 C4 162.3(3) . . . . ?
C2 C1 N1 C8 168.5(3) . . . . ?
C2 C1 N1 C9 -69.5(4) . . . . ?
C3 C4 N3 C5 -83.3(4) . . . . ?
C3 C4 N3 C35 155.0(3) . . . . ?
C4 N3 C5 C6 167.7(3) . . . . ?
C4 N3 C35 C36 63.7(3) . . . . ?
C4 C3 N4 C22 -75.8(4) . . . . ?
C5 N3 C35 C36 -56.5(3) . . . . ?
C5 C6 N2 C7 -78.5(4) . . . . ?
C5 C6 N2 C42 158.7(3) . . . . ?
C6 N2 C7 C8 161.6(3) . . . . ?
C6 C5 N3 C35 -71.4(4) . . . . ?
C7 C8 N1 C9 153.6(3) . . . . ?
C8 C7 N2 C42 -75.2(4) . . . . ?
C9 P1 C10 C11 67.3(3) . . . . ?
C9 P1 C10 C15 -119.2(3) . . . . ?
C9 P1 C16 C17 -121.6(3) . . . . ?
C9 P1 C16 C21 54.7(3) . . . . ?
C10 P1 C16 C17 129.7(3) . . . . ?
C10 P1 C16 C21 -54.0(3) . . . . ?
C10 C11 C12 C13 -0.3(5) . . . . ?
C10 C15 C14 C13 2.3(5) . . . . ?
C11 C10 P1 C16 179.6(3) . . . . ?
C11 C10 C15 C14 -1.3(5) . . . . ?
C11 C12 C13 C14 1.3(5) . . . . ?
C12 C11 C10 C15 0.2(5) . . . . ?
C12 C13 C14 C15 -2.4(5) . . . . ?
C15 C10 P1 C16 -6.9(4) . . . . ?
C16 C17 C18 C19 -2.2(6) . . . . ?
C16 C21 C20 C19 -0.2(5) . . . . ?
C17 C16 C21 C20 0.5(5) . . . . ?
C17 C18 C19 C20 2.4(7) . . . . ?
C18 C17 C16 C21 0.8(6) . . . . ?
C18 C19 C20 C21 -1.2(7) . . . . ?
C22 P3 C23 C24 -137.6(3) . . . . ?
C22 P3 C23 C28 46.5(3) . . . . ?
C22 P3 C29A C34A 101.8(3) . . . . ?
C22 P3 C29A C30A -78.9(4) . . . . ?
C22 P3 C29B C34B 136.0(10) . . . . ?
C22 P3 C29B C30B -47.1(9) . . . . ?
C23 P3 C29A C34A -139.0(4) . . . . ?
C23 P3 C29A C30A 40.3(4) . . . . ?
C23 P3 C29B C34B -101.8(9) . . . . ?
C23 P3 C29B C30B 75.0(8) . . . . ?
C23 C24 C25 C26 1.2(6) . . . . ?
C23 C28 C27 C26 1.2(6) . . . . ?
C24 C23 P3 C29A 106.7(4) . . . . ?
C24 C23 P3 C29B 96.8(7) . . . . ?
C24 C23 C28 C27 -0.5(6) . . . . ?
C24 C25 C26 C27 -0.5(7) . . . . ?
C25 C24 C23 C28 -0.7(7) . . . . ?
C25 C26 C27 C28 -0.7(7) . . . . ?
C28 C23 P3 C29A -69.2(5) . . . . ?
C28 C23 P3 C29B -79.1(7) . . . . ?
C35 C36 C37 C38 178.3(4) . . . . ?
C35 C36 C41 C40 -178.4(4) . . . . ?
C36 C37 C38 C39 0.8(5) . . . . ?
C36 C41 C40 C39 -0.5(5) . . . . ?
C37 C36 C41 C40 1.6(5) . . . . ?
C37 C38 C39 C40 0.4(6) . . . . ?
C38 C37 C36 C41 -1.8(5) . . . . ?
C38 C39 C40 C41 -0.6(6) . . . . ?
C42 P2 C43 C44 -155.5(2) . . . . ?
C42 P2 C43 C48 26.1(2) . . . . ?
C42 P2 C49 C54 125.4(3) . . . . ?
C42 P2 C49 C50 -55.3(3) . . . . ?
C43 P2 C49 C54 -114.4(2) . . . . ?
C43 P2 C49 C50 64.9(3) . . . . ?
C43 C44 C45 C46 -0.0(4) . . . . ?
C43 C48 C47 C46 0.0(4) . . . . ?
C44 C43 P2 C49 85.9(2) . . . . ?
C44 C43 C48 C47 -0.0(3) . . . . ?
C44 C45 C46 C47 0.0(4) . . . . ?
C45 C44 C43 C48 0.0(4) . . . . ?
C45 C46 C47 C48 -0.0(3) . . . . ?
C48 C43 P2 C49 -92.5(3) . . . . ?
C49 C54 C53 C52 0.0(4) . . . . ?
C49 C50 C51 C52 -0.0(4) . . . . ?
C54 C49 C50 C51 0.0(3) . . . . ?
C54 C53 C52 C51 -0.0(4) . . . . ?
C53 C54 C49 C50 -0.0(4) . . . . ?
C53 C52 C51 C50 0.0(3) . . . . ?
C29A P3 C29B C34B 141(4) . . . . ?
C29A P3 C29B C30B -42(4) . . . . ?
C29A C34A C33A C32A -0.0(6) . . . . ?
C29A C30A C31A C32A -0.0(6) . . . . ?
C34A C29A P3 C29B -73(3) . . . . ?
C34A C29A C30A C31A 0.0(4) . . . . ?
C34A C33A C32A C31A 0.0(6) . . . . ?
C33A C34A C29A C30A 0.0(6) . . . . ?
C33A C32A C31A C30A 0.0(4) . . . . ?
C30A C29A P3 C29B 106(3) . . . . ?
C29B C34B C33B C32B -0.0(14) . . . . ?
C29B C30B C31B C32B 0.0(19) . . . . ?
C34B C29B C30B C31B -0.0(14) . . . . ?
C34B C33B C32B C31B 0.0(19) . . . . ?
C33B C34B C29B C30B 0.0(14) . . . . ?
C33B C32B C31B C30B -0.0(14) . . . . ?

loop_
_restr_equal_distance_atom_site_label_1
_restr_equal_distance_atom_site_label_2
_restr_equal_distance_site_symmetry_2
_restr_equal_distance_class_id
P3 C29A 1 1
P3 C29B 1 1

loop_
_restr_equal_distance_class_class_id
_restr_equal_distance_class_target_weight_param
_restr_equal_distance_class_average
_restr_equal_distance_class_esd
_restr_equal_distance_class_diff_max
1 0.0200 1.7986 0.0030 0.0030

loop_
_restr_U_iso_atom_site_label
_restr_U_iso_weight_param
C43 0.0100
C44 0.0100
C45 0.0100
C46 0.0100
C47 0.0100
C48 0.0100
O7 0.0200
O8 0.0200
O9 0.0200
N6 0.0100

loop_
_restr_U_similar_atom_site_label_1
_restr_U_similar_atom_site_label_2
_restr_U_similar_weight_param
C30A C30B 0.0100

loop_
_smtbx_masks_void_nr
_smtbx_masks_void_average_x
_smtbx_masks_void_average_y
_smtbx_masks_void_average_z
_smtbx_masks_void_volume
_smtbx_masks_void_count_electrons
_smtbx_masks_void_content
1 0.199 0.000 0.000 521.1 160.3 '4 Et2O'
2 -0.934 0.500 0.500 521.1 160.3 '4 Et2O'

loop_
_restr_rigu_atom_site_label_1
_restr_rigu_atom_site_label_2
_restr_rigu_target_weight_param
_restr_rigu_u13_diff
_restr_rigu_u23_diff
_restr_rigu_u33_diff
Co1 P3 0.004000 -0.002699 0.001782 -0.000907
Co1 P2 0.004000 -0.000825 -0.006390 -0.001499
Co1 O3 0.004000 0.000605 -0.002164 -0.003095
Co1 O2 0.004000 0.002106 0.004095 -0.000229
Co1 N1 0.004000 -0.002781 -0.000069 -0.001826
Co1 N4 0.004000 -0.000284 0.002990 -0.001902
Co1 N3 0.004000 -0.000868 -0.000479 -0.000350
Co1 N2 0.004000 -0.002624 0.001996 -0.003904
Co1 C1 0.004000 -0.000251 -0.002686 -0.001502
Co1 C2 0.004000 -0.001053 0.001823 -0.001780
Co1 C3 0.004000 0.001160 -0.002846 -0.000349
Co1 C4 0.004000 -0.001846 -0.003350 0.001298
Co1 C5 0.004000 -0.001972 0.000781 -0.000540
Co1 C6 0.004000 -0.002343 -0.000840 -0.001838
Co1 C7 0.004000 0.001512 0.000985 -0.003637
Co1 C8 0.004000 -0.003371 -0.002192 -0.003256
Co1 C9 0.004000 -0.001738 -0.001317 0.001133
Co1 C22 0.004000 -0.005074 0.000809 -0.005064
Co1 C35 0.004000 -0.002521 -0.001105 -0.003928
Co1 C42 0.004000 -0.007797 0.004286 -0.004842
P1 O1 0.004000 -0.000724 0.001307 0.001183
P1 N1 0.004000 0.000857 0.005614 -0.000208
P1 C9 0.004000 0.000453 0.002028 -0.001587
P1 C10 0.004000 0.002341 -0.000215 -0.000820
P1 C11 0.004000 -0.000858 -0.001050 -0.004862
P1 C15 0.004000 0.001587 -0.001553 -0.000622
P1 C16 0.004000 -0.000522 -0.004476 0.000237
P1 C17 0.004000 -0.004512 -0.004809 -0.003962
P1 C21 0.004000 0.003782 -0.008776 -0.002577
P3 O3 0.004000 -0.006795 -0.001320 -0.000331
P3 N4 0.004000 0.005923 0.001147 0.000679
P3 C22 0.004000 0.004544 0.002845 -0.002916
P3 C23 0.004000 -0.003982 0.000870 -0.000231
P3 C24 0.004000 -0.005652 0.004347 -0.007916
P3 C28 0.004000 -0.015833 -0.002414 -0.004863
P3 C29A 0.004000 -0.004310 0.003162 0.001217
P3 C34A 0.004000 -0.021275 -0.005146 -0.000051
P3 C30A 0.004000 0.005570 -0.000984 -0.004928
P3 C29B 0.004000 -0.002864 0.000595 0.001357
P3 C34B 0.004000 -0.001717 0.002000 -0.000632
P3 C30B 0.004000 0.004316 -0.000532 -0.005214
P2 O2 0.004000 0.006781 0.009072 -0.011490
P2 N2 0.004000 -0.005107 -0.006401 -0.000743
P2 C42 0.004000 -0.004640 -0.002171 -0.005669
P2 C43 0.004000 0.009262 -0.005575 -0.004054
P2 C44 0.004000 0.015877 0.002332 -0.011681
P2 C48 0.004000 -0.000585 -0.016987 -0.007286
P2 C49 0.004000 0.003992 0.003211 -0.000424
P2 C54 0.004000 0.007637 0.005737 -0.007439
P2 C50 0.004000 0.005120 0.004508 -0.002098
O1 C9 0.004000 -0.003781 0.003422 0.001292
O1 C10 0.004000 -0.004122 -0.002832 0.004615
O1 C16 0.004000 0.011885 -0.011972 -0.002768
O3 O2 0.004000 -0.009048 0.008541 -0.003671
O3 N1 0.004000 -0.000469 0.012657 0.009618
O3 N4 0.004000 0.004160 0.003351 0.003237
O3 N3 0.004000 0.002055 -0.014835 0.012925
O3 N2 0.004000 -0.003739 -0.000086 -0.001263
O3 C22 0.004000 0.002900 0.005369 -0.002386
O3 C23 0.004000 -0.023391 0.001383 0.003387
O3 C29A 0.004000 -0.000350 0.003883 0.001082
O3 C29B 0.004000 -0.000149 0.002654 0.002459
O2 N1 0.004000 -0.011848 0.022670 0.012604
O2 N4 0.004000 0.007481 0.009932 -0.000138
O2 N3 0.004000 -0.021785 -0.020759 0.015304
O2 N2 0.004000 -0.010061 -0.017032 0.006727
O2 C42 0.004000 -0.009747 -0.011761 0.003872
O2 C43 0.004000 0.018990 -0.014249 0.007839
O2 C49 0.004000 0.000059 0.011632 -0.003384
N1 N4 0.004000 0.001971 -0.001757 -0.001350
N1 N3 0.004000 -0.002026 0.000619 -0.000221
N1 N2 0.004000 -0.002151 0.000065 -0.000817
N1 C1 0.004000 -0.002153 0.001637 0.002073
N1 C2 0.004000 0.002803 -0.002848 0.000111
N1 C7 0.004000 0.000388 0.001397 -0.003773
N1 C8 0.004000 0.000976 -0.000180 0.000737
N1 C9 0.004000 0.001225 -0.001292 -0.001369
N4 N3 0.004000 0.000100 0.000620 -0.002603
N4 N2 0.004000 -0.003938 0.004313 -0.002618
N4 C1 0.004000 0.003813 0.000999 -0.000591
N4 C2 0.004000 0.000377 0.000332 0.000804
N4 C3 0.004000 0.003660 -0.000591 0.000107
N4 C4 0.004000 0.004104 -0.000412 -0.000972
N4 C22 0.004000 0.001225 0.001186 -0.001740
N3 N2 0.004000 -0.001247 0.002601 0.001701
N3 C3 0.004000 0.001964 -0.000873 0.001337
N3 C4 0.004000 -0.000929 0.002513 -0.000200
N3 C5 0.004000 0.000997 -0.000954 0.000310
N3 C6 0.004000 0.000935 -0.001310 -0.002797
N3 C35 0.004000 -0.001619 -0.000931 0.002475
N3 C36 0.004000 -0.006499 -0.004850 -0.001642
N2 C5 0.004000 -0.001197 0.002350 -0.005375
N2 C6 0.004000 -0.007276 -0.000169 -0.002505
N2 C7 0.004000 -0.000638 -0.003333 0.000851
N2 C8 0.004000 -0.000912 0.000140 -0.004865
N2 C42 0.004000 -0.002916 0.001443 -0.000238
C1 C2 0.004000 0.004664 -0.002277 0.000948
C1 C8 0.004000 0.007542 0.004320 0.001040
C1 C9 0.004000 0.005152 -0.002951 -0.000165
C2 C3 0.004000 0.001517 0.005562 0.000137
C2 C22 0.004000 0.004008 -0.005543 0.001382
C3 C4 0.004000 0.003689 0.001221 -0.001059
C3 C22 0.004000 0.006150 0.001847 -0.001285
C4 C5 0.004000 0.003905 -0.002122 0.002374
C4 C35 0.004000 0.006010 -0.001104 0.004566
C5 C6 0.004000 0.001117 -0.002571 -0.003735
C5 C35 0.004000 -0.001703 0.003474 0.000826
C6 C7 0.004000 -0.004341 -0.001830 -0.003023
C6 C42 0.004000 -0.010369 -0.001051 0.002610
C7 C8 0.004000 0.000154 0.002439 0.000629
C7 C42 0.004000 -0.008795 0.003564 -0.000766
C8 C9 0.004000 -0.000388 -0.002095 -0.001046
C9 C10 0.004000 -0.001600 -0.001908 -0.002255
C9 C16 0.004000 0.002081 -0.001234 0.002308
C10 C11 0.004000 0.000245 0.002888 0.002763
C10 C12 0.004000 -0.004008 0.002868 0.002708
C10 C14 0.004000 0.000748 -0.001503 -0.002155
C10 C15 0.004000 0.002318 -0.005466 0.002850
C10 C16 0.004000 0.003396 0.001403 0.005364
C11 C12 0.004000 -0.004081 0.002101 -0.000138
C11 C13 0.004000 -0.003539 0.001094 0.000230
C11 C15 0.004000 -0.002232 -0.007484 0.001870
C12 C13 0.004000 -0.006945 0.000300 0.000259
C12 C14 0.004000 -0.007452 -0.001716 -0.004160
C13 C14 0.004000 -0.002139 0.001250 0.001488
C13 C15 0.004000 0.004077 0.003750 0.004761
C14 C15 0.004000 0.002165 0.000984 0.002321
C16 C17 0.004000 0.001892 0.001948 0.000489
C16 C18 0.004000 -0.000250 0.002858 -0.001833
C16 C20 0.004000 0.008099 -0.006134 -0.001868
C16 C21 0.004000 0.003269 -0.003613 0.000345
C17 C18 0.004000 -0.001716 -0.008472 0.001775
C17 C19 0.004000 0.016731 -0.011252 -0.002377
C17 C21 0.004000 0.013345 -0.006936 0.002626
C18 C19 0.004000 0.011090 -0.007265 0.002253
C18 C20 0.004000 0.025332 -0.015093 0.000657
C19 C20 0.004000 0.010566 -0.007051 -0.005487
C19 C21 0.004000 0.008938 -0.003926 0.005197
C20 C21 0.004000 0.003884 -0.004900 0.002277
C22 C23 0.004000 0.008070 0.004621 0.000886
C22 C29A 0.004000 -0.002419 -0.000773 0.008182
C22 C29B 0.004000 -0.000333 -0.003230 0.007428
C23 C24 0.004000 0.006719 0.004369 0.000815
C23 C25 0.004000 0.004827 0.005338 -0.003594
C23 C27 0.004000 -0.024056 -0.003829 -0.004754
C23 C28 0.004000 -0.009389 -0.000900 -0.005053
C23 C29A 0.004000 -0.003848 0.000505 0.002866
C23 C29B 0.004000 -0.003798 -0.000581 -0.001060
C24 C25 0.004000 -0.010089 0.003855 0.002632
C24 C26 0.004000 -0.031669 0.003374 -0.005891
C24 C28 0.004000 -0.017038 0.017092 -0.001339
C25 C26 0.004000 -0.015821 -0.001057 0.000691
C25 C27 0.004000 -0.029897 0.012796 0.005247
C26 C27 0.004000 0.015177 -0.002268 -0.001311
C26 C28 0.004000 0.012009 -0.010664 0.001091
C27 C28 0.004000 -0.000637 -0.002144 -0.004954
C35 C36 0.004000 -0.001529 -0.000240 -0.003088
C35 C37 0.004000 0.000715 -0.005739 -0.004972
C35 C41 0.004000 -0.009219 -0.003309 -0.005358
C36 C37 0.004000 0.000623 0.000611 0.000086
C36 C38 0.004000 -0.004708 0.000137 -0.003689
C36 C40 0.004000 -0.005568 -0.004361 -0.001779
C36 C41 0.004000 -0.002906 -0.001872 -0.000555
C37 C38 0.004000 -0.000039 -0.001877 0.001467
C37 C39 0.004000 0.008230 -0.004262 0.000459
C37 C41 0.004000 0.008666 -0.003096 0.000275
C38 C39 0.004000 0.010026 -0.002021 -0.002342
C38 C40 0.004000 0.015723 -0.010220 -0.000376
C39 C40 0.004000 -0.001049 -0.013611 0.000105
C39 C41 0.004000 -0.009126 -0.012918 0.003930
C40 C41 0.004000 -0.007508 -0.004899 0.001902
C42 C43 0.004000 -0.005015 0.004422 -0.005614
C42 C49 0.004000 -0.012988 0.006204 -0.000111
C43 C44 0.004000 -0.003765 0.002111 0.000083
C43 C45 0.004000 0.003707 0.004374 -0.012389
C43 C47 0.004000 -0.002020 -0.018383 -0.009089
C43 C48 0.004000 -0.011829 -0.014240 0.003197
C43 C49 0.004000 0.014948 0.009283 0.002120
C44 C45 0.004000 -0.001045 -0.007619 -0.002936
C44 C46 0.004000 -0.009576 -0.025859 -0.009364
C44 C48 0.004000 -0.028504 -0.025740 -0.002502
C45 C46 0.004000 -0.009583 -0.015297 0.000333
C45 C47 0.004000 -0.027101 -0.028841 -0.003801
C46 C47 0.004000 -0.013604 -0.003754 -0.004096
C46 C48 0.004000 -0.001924 -0.003050 0.010295
C47 C48 0.004000 0.005686 0.001528 0.006145
C49 C54 0.004000 -0.005628 0.000472 -0.001268
C49 C53 0.004000 -0.009051 -0.001622 -0.009845
C49 C51 0.004000 0.011275 0.017232 -0.006589
C49 C50 0.004000 -0.010718 0.005486 0.000101
C54 C53 0.004000 0.009464 -0.000125 0.001727
C54 C52 0.004000 0.022477 0.022631 -0.003385
C54 C50 0.004000 -0.030968 0.004423 -0.000859
C53 C52 0.004000 -0.015778 0.011473 0.004953
C53 C51 0.004000 -0.042957 0.002476 0.000023
C52 C51 0.004000 -0.017824 -0.006017 -0.007132
C52 C50 0.004000 -0.017344 -0.001875 0.004485
C51 C50 0.004000 -0.002491 -0.000627 0.000548
C29A C34A 0.004000 -0.010053 -0.007487 -0.001231
C29A C33A 0.004000 -0.014172 -0.012544 -0.005913
C29A C31A 0.004000 0.006324 0.005006 -0.004679
C29A C30A 0.004000 -0.001977 0.000804 -0.000492
C29A C29B 0.004000 -0.000205 -0.000795 -0.000670
C34A C33A 0.004000 -0.001898 -0.000736 0.001539
C34A C32A 0.004000 0.004471 0.010864 0.002575
C34A C30A 0.004000 -0.007360 0.015255 -0.000490
C33A C32A 0.004000 -0.000875 0.007641 -0.001447
C33A C31A 0.004000 -0.003751 0.016557 -0.007585
C32A C31A 0.004000 -0.000823 0.007587 -0.006659
C32A C30A 0.004000 -0.004059 0.012385 -0.002195
C31A C30A 0.004000 0.002054 0.001232 -0.000643
C29B C34B 0.004000 0.002027 0.002864 -0.005611
C29B C33B 0.004000 0.005663 0.006294 -0.005865
C29B C31B 0.004000 -0.001406 -0.004020 -0.002833
C29B C30B 0.004000 -0.002798 0.001966 -0.003634
C34B C33B 0.004000 -0.001197 -0.000806 -0.000184
C34B C32B 0.004000 -0.001211 -0.000667 -0.002600
C34B C30B 0.004000 0.004231 0.004703 -0.003361
C33B C32B 0.004000 0.002478 0.004618 -0.000525
C33B C31B 0.004000 0.007091 0.005537 -0.003612
C32B C31B 0.004000 0.002599 -0.000649 -0.001415
C32B C30B 0.004000 0.006026 -0.007257 0.000060
C31B C30B 0.004000 0.001919 -0.000228 -0.001724
O4 O5 0.004000 -0.029545 0.051415 -0.002973
O4 O6 0.004000 0.006000 -0.006894 0.006150
O4 N5 0.004000 -0.010717 0.004898 0.005457
O5 O6 0.004000 -0.005357 0.016352 -0.001622
O5 N5 0.004000 -0.001132 -0.016574 -0.001974
O6 N5 0.004000 0.002167 -0.003228 0.002283
O7 O8 0.004000 -0.009191 -0.022572 0.029962
O7 O9 0.004000 -0.015110 0.086847 0.017327
O7 N6 0.004000 -0.017418 0.014575 0.010419
O8 O9 0.004000 0.025293 0.003324 -0.024322
O8 N6 0.004000 0.004815 0.006272 0.001300
O9 N6 0.004000 -0.005489 -0.020503 0.006624
